data_7704976
loop_
_publ_author_name
'Segizbayev, Medet'
'\"Oztop\,cu, \"Ozg\"ur'
'Hayrapetyan, Davit'
'Shakhman, Dinmukhamed'
'Lyssenko, Konstantin A.'
'Khalimon, Andrey Y.'

_publ_section_title
;
 Transfer hydrogenation of aldehydes and ketones catalyzed using an
 aminophosphinite POCN<sup>H</sup> pincer complex of Ni(ii).
;
_journal_issue 34
_journal_name_full 'Dalton transactions (Cambridge, England : 2003)'
_journal_page_first 11950
_journal_page_last 11957
_journal_paper_doi 10.1039/d0dt02264k
_journal_volume 49
_journal_year 2020
_chemical_formula_moiety 'C19 H25 Br N Ni O P'
_chemical_formula_sum 'C19 H25 Br N Ni O P'
_chemical_formula_weight 452.99
_space_group_crystal_system triclinic
_space_group_IT_number 2
_space_group_name_Hall '-P 1'
_space_group_name_H-M_alt 'P -1'
_atom_sites_solution_hydrogens mixed
_audit_creation_method SHELXL-2016/6
_audit_update_record
;
2020-06-25 deposited with the CCDC.	2020-07-31 downloaded from the CCDC.
;
_cell_angle_alpha 94.2377(13)
_cell_angle_beta 101.1920(13)
_cell_angle_gamma 95.8294(13)
_cell_formula_units_Z 6
_cell_length_a 10.1976(6)
_cell_length_b 15.6400(9)
_cell_length_c 19.3361(12)
_cell_measurement_reflns_used 4999
_cell_measurement_temperature 120(2)
_cell_measurement_theta_max 27.44
_cell_measurement_theta_min 2.34
_cell_volume 2995.8(3)
_computing_cell_refinement 'Bruker SAINT'
_computing_data_collection 'Bruker APEX II'
_computing_data_reduction 'Bruker SAINT'
_computing_molecular_graphics 'Bruker SHELXTL'
_computing_publication_material 'Bruker SHELXTL'
_computing_structure_refinement 'SHELXL-97 (Sheldrick, 1997)'
_computing_structure_solution 'SHELXS-97 (Sheldrick, 1997)'
_diffrn_ambient_temperature 120(2)
_diffrn_measured_fraction_theta_full 1.000
_diffrn_measured_fraction_theta_max 1.000
_diffrn_measurement_device_type 'Bruker APEX II CCD area detector''
_diffrn_measurement_method 'omega scans'
_diffrn_radiation_type MoK\a
_diffrn_radiation_wavelength 0.71073
_diffrn_reflns_av_R_equivalents 0.0650
_diffrn_reflns_av_unetI/netI 0.0739
_diffrn_reflns_Laue_measured_fraction_full 1.000
_diffrn_reflns_Laue_measured_fraction_max 1.000
_diffrn_reflns_limit_h_max 13
_diffrn_reflns_limit_h_min -13
_diffrn_reflns_limit_k_max 21
_diffrn_reflns_limit_k_min -21
_diffrn_reflns_limit_l_max 26
_diffrn_reflns_limit_l_min -26
_diffrn_reflns_number 50198
_diffrn_reflns_point_group_measured_fraction_full 1.000
_diffrn_reflns_point_group_measured_fraction_max 1.000
_diffrn_reflns_theta_full 25.242
_diffrn_reflns_theta_max 28.999
_diffrn_reflns_theta_min 1.779
_exptl_absorpt_coefficient_mu 3.058
_exptl_absorpt_correction_T_max 0.650
_exptl_absorpt_correction_T_min 0.437
_exptl_absorpt_correction_type multi-scan
_exptl_absorpt_process_details
;
 SADABS 2016/2: Krause, L., Herbst-Irmer, R., Sheldrick G.M. & Stalke D.,
 J. Appl. Cryst. 48 (2015) 3-10
;
_exptl_crystal_colour yellow
_exptl_crystal_density_diffrn 1.507
_exptl_crystal_description needle
_exptl_crystal_F_000 1392
_exptl_crystal_size_max 0.400
_exptl_crystal_size_mid 0.320
_exptl_crystal_size_min 0.140
_exptl_transmission_factor_max 0.674
_exptl_transmission_factor_min 0.374
_refine_diff_density_max 0.980
_refine_diff_density_min -0.631
_refine_diff_density_rms 0.100
_refine_ls_extinction_method none
_refine_ls_goodness_of_fit_ref 0.989
_refine_ls_hydrogen_treatment mixed
_refine_ls_matrix_type full
_refine_ls_number_parameters 673
_refine_ls_number_reflns 15926
_refine_ls_number_restraints 0
_refine_ls_restrained_S_all 0.989
_refine_ls_R_factor_all 0.0724
_refine_ls_R_factor_gt 0.0401
_refine_ls_shift/su_max 0.001
_refine_ls_shift/su_mean 0.000
_refine_ls_structure_factor_coef Fsqd
_refine_ls_weighting_details 'w=1/[\s^2^(Fo^2^)+(0.0354P)^2^] where P=(Fo^2^+2Fc^2^)/3'
_refine_ls_weighting_scheme calc
_refine_ls_wR_factor_gt 0.0860
_refine_ls_wR_factor_ref 0.0976
_reflns_Friedel_coverage 0.000
_reflns_number_gt 11115
_reflns_number_total 15926
_reflns_threshold_expression I>2\s(I)
_cod_data_source_file d0dt02264k2.cif
_cod_data_source_block a_a
_cod_depositor_comments 'Adding full bibliography for 7704976.cif.'
_cod_database_code 7704976
_shelx_shelxl_version_number 2016/6
_shelx_space_group_comment
;
The symmetry employed for this shelxl refinement is uniquely defined
by the following loop, which should always be used as a source of
symmetry information in preference to the above space-group names.
They are only intended as comments.
;
_shelx_estimated_absorpt_t_min 0.374
_shelx_estimated_absorpt_t_max 0.674

loop_
_space_group_symop_operation_xyz
'x, y, z'
'-x, -y, -z'

loop_
_atom_site_label
_atom_site_type_symbol
_atom_site_fract_x
_atom_site_fract_y
_atom_site_fract_z
_atom_site_U_iso_or_equiv
_atom_site_adp_type
_atom_site_occupancy
_atom_site_site_symmetry_order
_atom_site_calc_flag
_atom_site_refinement_flags_posn
_atom_site_refinement_flags_adp
_atom_site_refinement_flags_occupancy
_atom_site_disorder_assembly
_atom_site_disorder_group
C1A C -0.2449(3) 0.54385(19) 0.33176(15) 0.0217(6) Uani 1 1 d . . . . .
Ni2 Ni -0.24646(4) 0.48237(2) 0.24555(2) 0.01686(8) Uani 1 1 d . . . . .
Br1A Br -0.24812(3) 0.39279(2) 0.14169(2) 0.02126(7) Uani 1 1 d . . . . .
P1A P -0.03710(8) 0.49606(5) 0.28557(4) 0.02030(16) Uani 1 1 d . . . . .
O1A O -0.0086(2) 0.54841(14) 0.36583(11) 0.0289(5) Uani 1 1 d . . . . .
N1A N -0.4428(2) 0.49448(16) 0.22542(13) 0.0203(5) Uani 1 1 d . . . . .
C2A C -0.1298(3) 0.5692(2) 0.38331(16) 0.0249(7) Uani 1 1 d . . . . .
C3A C -0.1318(4) 0.6127(2) 0.44779(17) 0.0312(8) Uani 1 1 d . . . . .
H3AA H -0.051237 0.629872 0.481971 0.037 Uiso 1 1 calc R U . . .
C4A C -0.2560(4) 0.6303(2) 0.46089(17) 0.0346(8) Uani 1 1 d . . . . .
H4AA H -0.260001 0.660527 0.504764 0.041 Uiso 1 1 calc R U . . .
C5A C -0.3734(3) 0.6052(2) 0.41182(17) 0.0284(7) Uani 1 1 d . . . . .
H5AA H -0.457361 0.617031 0.422293 0.034 Uiso 1 1 calc R U . . .
C6A C -0.3685(3) 0.56231(19) 0.34673(16) 0.0227(6) Uani 1 1 d . . . . .
C7A C -0.4892(3) 0.5273(2) 0.29028(17) 0.0274(7) Uani 1 1 d . . . . .
H7AA H -0.542320 0.479800 0.307493 0.033 Uiso 1 1 calc R U . . .
H7AB H -0.547436 0.573349 0.278811 0.033 Uiso 1 1 calc R U . . .
C8A C -0.4677(3) 0.54727(18) 0.16658(15) 0.0194(6) Uani 1 1 d . . . . .
C9A C -0.5558(3) 0.5138(2) 0.10483(18) 0.0318(8) Uani 1 1 d . . . . .
H9AA H -0.601769 0.457231 0.101365 0.038 Uiso 1 1 calc R U . . .
C10A C -0.5771(4) 0.5631(2) 0.04774(18) 0.0355(8) Uani 1 1 d . . . . .
H10A H -0.637954 0.540287 0.005203 0.043 Uiso 1 1 calc R U . . .
C11A C -0.5101(3) 0.6454(2) 0.05266(18) 0.0332(8) Uani 1 1 d . . . . .
H11A H -0.523997 0.678767 0.013329 0.040 Uiso 1 1 calc R U . . .
C12A C -0.4231(3) 0.6790(2) 0.11465(18) 0.0306(8) Uani 1 1 d . . . . .
H12A H -0.378116 0.735868 0.118088 0.037 Uiso 1 1 calc R U . . .
C13A C -0.4008(3) 0.63015(19) 0.17237(17) 0.0249(7) Uani 1 1 d . . . . .
H13A H -0.340565 0.653235 0.215049 0.030 Uiso 1 1 calc R U . . .
C14A C 0.0729(3) 0.5660(2) 0.24353(17) 0.0308(8) Uani 1 1 d . . . . .
H14A H 0.159791 0.582319 0.278355 0.037 Uiso 1 1 calc R U . . .
C15A C 0.0097(5) 0.6487(2) 0.2288(2) 0.0558(12) Uani 1 1 d . . . . .
H15A H 0.075008 0.690790 0.214601 0.084 Uiso 1 1 calc R U . . .
H15B H -0.016368 0.672716 0.271738 0.084 Uiso 1 1 calc R U . . .
H15C H -0.070167 0.635856 0.190630 0.084 Uiso 1 1 calc R U . . .
C16A C 0.1055(3) 0.5217(2) 0.17678(17) 0.0334(8) Uani 1 1 d . . . . .
H16A H 0.165138 0.561930 0.156965 0.050 Uiso 1 1 calc R U . . .
H16B H 0.021967 0.504140 0.141787 0.050 Uiso 1 1 calc R U . . .
H16C H 0.150315 0.470672 0.188802 0.050 Uiso 1 1 calc R U . . .
C17A C 0.0409(3) 0.3974(2) 0.30190(18) 0.0319(8) Uani 1 1 d . . . . .
H17A H 0.044849 0.367161 0.255059 0.038 Uiso 1 1 calc R U . . .
C18A C -0.0484(4) 0.3389(3) 0.3374(2) 0.0578(13) Uani 1 1 d . . . . .
H18A H -0.013089 0.283108 0.341712 0.087 Uiso 1 1 calc R U . . .
H18B H -0.140100 0.329997 0.308872 0.087 Uiso 1 1 calc R U . . .
H18C H -0.049692 0.365782 0.384678 0.087 Uiso 1 1 calc R U . . .
C19A C 0.1845(3) 0.4149(3) 0.34594(18) 0.0413(9) Uani 1 1 d . . . . .
H19A H 0.223652 0.360361 0.350210 0.062 Uiso 1 1 calc R U . . .
H19B H 0.182485 0.441386 0.393203 0.062 Uiso 1 1 calc R U . . .
H19C H 0.239166 0.454101 0.322589 0.062 Uiso 1 1 calc R U . . .
C1B C 0.2801(3) 0.87081(18) 0.31364(16) 0.0209(6) Uani 1 1 d . . . . .
C2B C 0.1851(3) 0.88011(18) 0.25380(16) 0.0214(6) Uani 1 1 d . . . . .
Ni3 Ni 0.27588(4) 0.91687(2) 0.40423(2) 0.01897(9) Uani 1 1 d . . . . .
Br1B Br 0.28435(3) 0.98355(2) 0.51796(2) 0.02869(8) Uani 1 1 d . . . . .
P1B P 0.09846(8) 0.96064(5) 0.34981(4) 0.02055(16) Uani 1 1 d . . . . .
O1B O 0.0789(2) 0.92563(13) 0.26471(10) 0.0236(5) Uani 1 1 d . . . . .
N1B N 0.4350(3) 0.85281(16) 0.43434(14) 0.0218(5) Uani 1 1 d . . . . .
C3B C 0.1946(3) 0.8488(2) 0.18630(17) 0.0276(7) Uani 1 1 d . . . . .
H3BA H 0.128632 0.856715 0.145996 0.033 Uiso 1 1 calc R U . . .
C4B C 0.3052(3) 0.8052(2) 0.17995(17) 0.0314(8) Uani 1 1 d . . . . .
H4BA H 0.313504 0.781886 0.134440 0.038 Uiso 1 1 calc R U . . .
C5B C 0.4032(3) 0.7951(2) 0.23854(18) 0.0293(7) Uani 1 1 d . . . . .
H5BA H 0.478447 0.766102 0.232911 0.035 Uiso 1 1 calc R U . . .
C6B C 0.3906(3) 0.82762(18) 0.30542(17) 0.0234(7) Uani 1 1 d . . . . .
C7B C 0.4947(3) 0.8268(2) 0.37253(17) 0.0278(7) Uani 1 1 d . . . . .
H7BA H 0.522517 0.768164 0.376370 0.033 Uiso 1 1 calc R U . . .
H7BB H 0.575287 0.867400 0.371670 0.033 Uiso 1 1 calc R U . . .
C8B C 0.4025(3) 0.77986(19) 0.47348(15) 0.0211(6) Uani 1 1 d . . . . .
C9B C 0.3031(3) 0.7146(2) 0.44299(17) 0.0269(7) Uani 1 1 d . . . . .
H9BA H 0.252386 0.717765 0.396732 0.032 Uiso 1 1 calc R U . . .
C10B C 0.2768(3) 0.6442(2) 0.47955(19) 0.0337(8) Uani 1 1 d . . . . .
H10B H 0.208463 0.598999 0.457991 0.040 Uiso 1 1 calc R U . . .
C11B C 0.3486(4) 0.6389(2) 0.5469(2) 0.0396(9) Uani 1 1 d . . . . .
H11B H 0.330315 0.590341 0.571697 0.048 Uiso 1 1 calc R U . . .
C12B C 0.4470(4) 0.7046(2) 0.5778(2) 0.0477(10) Uani 1 1 d . . . . .
H12B H 0.496284 0.701733 0.624423 0.057 Uiso 1 1 calc R U . . .
C13B C 0.4749(4) 0.7754(2) 0.54111(18) 0.0368(8) Uani 1 1 d . . . . .
H13B H 0.543570 0.820511 0.562520 0.044 Uiso 1 1 calc R U . . .
C14B C -0.0578(3) 0.9159(2) 0.37243(17) 0.0308(8) Uani 1 1 d . . . . .
H14B H -0.069624 0.950659 0.415845 0.037 Uiso 1 1 calc R U . . .
C15B C -0.0502(4) 0.8226(2) 0.3901(2) 0.0537(11) Uani 1 1 d . . . . .
H15D H -0.134037 0.800201 0.403481 0.080 Uiso 1 1 calc R U . . .
H15E H 0.025681 0.820722 0.429549 0.080 Uiso 1 1 calc R U . . .
H15F H -0.037232 0.787191 0.348527 0.080 Uiso 1 1 calc R U . . .
C16B C -0.1780(4) 0.9234(4) 0.3135(2) 0.0687(15) Uani 1 1 d . . . . .
H16D H -0.261232 0.901763 0.327884 0.103 Uiso 1 1 calc R U . . .
H16E H -0.169540 0.889289 0.270304 0.103 Uiso 1 1 calc R U . . .
H16F H -0.180550 0.984095 0.304270 0.103 Uiso 1 1 calc R U . . .
C17B C 0.0863(4) 1.0759(2) 0.34296(17) 0.0305(8) Uani 1 1 d . . . . .
H17B H 0.004249 1.081328 0.306391 0.037 Uiso 1 1 calc R U . . .
C18B C 0.0701(5) 1.1223(2) 0.41307(19) 0.0515(12) Uani 1 1 d . . . . .
H18D H 0.071919 1.184407 0.408726 0.077 Uiso 1 1 calc R U . . .
H18E H 0.143927 1.112126 0.451120 0.077 Uiso 1 1 calc R U . . .
H18F H -0.016030 1.099902 0.424135 0.077 Uiso 1 1 calc R U . . .
C19B C 0.2076(4) 1.1163(2) 0.31739(19) 0.0406(9) Uani 1 1 d . . . . .
H19D H 0.200424 1.177687 0.312853 0.061 Uiso 1 1 calc R U . . .
H19E H 0.211071 1.087157 0.271228 0.061 Uiso 1 1 calc R U . . .
H19F H 0.289859 1.109995 0.351560 0.061 Uiso 1 1 calc R U . . .
Ni1 Ni -0.67649(4) 0.22703(2) 0.09301(2) 0.01632(8) Uani 1 1 d . . . . .
Br1 Br -0.68050(3) 0.31289(2) 0.19794(2) 0.02153(7) Uani 1 1 d . . . . .
P1 P -0.88303(8) 0.22139(5) 0.04697(4) 0.01833(16) Uani 1 1 d . . . . .
O1 O -0.9060(2) 0.17445(13) -0.03501(10) 0.0224(4) Uani 1 1 d . . . . .
N1 N -0.4828(2) 0.20704(16) 0.11876(13) 0.0189(5) Uani 1 1 d . . . . .
C1 C -0.6743(3) 0.16508(17) 0.00753(15) 0.0175(6) Uani 1 1 d . . . . .
C2 C -0.7860(3) 0.14614(18) -0.04779(15) 0.0208(6) Uani 1 1 d . . . . .
C3 C -0.7812(3) 0.10286(18) -0.11148(15) 0.0208(6) Uani 1 1 d . . . . .
H3A H -0.858908 0.091709 -0.148441 0.025 Uiso 1 1 calc R U . . .
C4 C -0.6587(3) 0.0757(2) -0.12027(17) 0.0271(7) Uani 1 1 d . . . . .
H4A H -0.653153 0.044927 -0.163620 0.032 Uiso 1 1 calc R U . . .
C5 C -0.5448(3) 0.09322(19) -0.06639(17) 0.0259(7) Uani 1 1 d . . . . .
H5A H -0.462131 0.074376 -0.073132 0.031 Uiso 1 1 calc R U . . .
C6 C -0.5517(3) 0.13832(18) -0.00251(16) 0.0203(6) Uani 1 1 d . . . . .
C7 C -0.4343(3) 0.16380(19) 0.05775(15) 0.0224(6) Uani 1 1 d . . . . .
H7A H -0.366072 0.203929 0.042688 0.027 Uiso 1 1 calc R U . . .
H7B H -0.392165 0.112021 0.072565 0.027 Uiso 1 1 calc R U . . .
C8 C -0.4659(3) 0.15852(18) 0.18090(15) 0.0190(6) Uani 1 1 d . . . . .
C9 C -0.3761(4) 0.1914(2) 0.24212(18) 0.0381(9) Uani 1 1 d . . . . .
H9A H -0.323051 0.245487 0.244415 0.046 Uiso 1 1 calc R U . . .
C10 C -0.3648(4) 0.1435(3) 0.3008(2) 0.0490(10) Uani 1 1 d . . . . .
H10C H -0.303057 0.165366 0.343275 0.059 Uiso 1 1 calc R U . . .
C11 C -0.4415(4) 0.0654(2) 0.29803(18) 0.0389(9) Uani 1 1 d . . . . .
H11C H -0.434178 0.034048 0.338565 0.047 Uiso 1 1 calc R U . . .
C12 C -0.5290(3) 0.0331(2) 0.23610(18) 0.0302(7) Uani 1 1 d . . . . .
H12C H -0.580726 -0.021515 0.233507 0.036 Uiso 1 1 calc R U . . .
C13 C -0.5420(3) 0.07966(18) 0.17752(16) 0.0219(6) Uani 1 1 d . . . . .
H13C H -0.603290 0.057324 0.135002 0.026 Uiso 1 1 calc R U . . .
C14 C -0.9578(3) 0.32130(19) 0.03267(16) 0.0255(7) Uani 1 1 d . . . . .
H14C H -0.959835 0.350974 0.079999 0.031 Uiso 1 1 calc R U . . .
C15 C -0.8675(4) 0.3802(2) -0.0034(2) 0.0467(10) Uani 1 1 d . . . . .
H15G H -0.898673 0.437401 -0.004491 0.070 Uiso 1 1 calc R U . . .
H15H H -0.871733 0.355259 -0.051882 0.070 Uiso 1 1 calc R U . . .
H15I H -0.774432 0.385495 0.023225 0.070 Uiso 1 1 calc R U . . .
C16 C -1.1018(3) 0.3071(2) -0.01100(17) 0.0332(8) Uani 1 1 d . . . . .
H16G H -1.136459 0.362921 -0.016400 0.050 Uiso 1 1 calc R U . . .
H16H H -1.159085 0.270873 0.013277 0.050 Uiso 1 1 calc R U . . .
H16I H -1.102114 0.278327 -0.057821 0.050 Uiso 1 1 calc R U . . .
C17 C -0.9986(3) 0.1485(2) 0.08336(16) 0.0256(7) Uani 1 1 d . . . . .
H17C H -1.083422 0.134202 0.046729 0.031 Uiso 1 1 calc R U . . .
C18 C -1.0357(3) 0.1886(2) 0.15061(17) 0.0345(8) Uani 1 1 d . . . . .
H18G H -1.096074 0.146425 0.168077 0.052 Uiso 1 1 calc R U . . .
H18H H -1.080918 0.239842 0.139853 0.052 Uiso 1 1 calc R U . . .
H18I H -0.953706 0.205264 0.186940 0.052 Uiso 1 1 calc R U . . .
C19 C -0.9365(4) 0.0646(2) 0.09624(19) 0.0370(8) Uani 1 1 d . . . . .
H19G H -1.003297 0.021600 0.108163 0.056 Uiso 1 1 calc R U . . .
H19H H -0.858172 0.075693 0.135477 0.056 Uiso 1 1 calc R U . . .
H19I H -0.908148 0.042687 0.053317 0.056 Uiso 1 1 calc R U . . .
H1NA H -0.483(3) 0.445(2) 0.2117(16) 0.017(8) Uiso 1 1 d . . . . .
H1N H -0.441(3) 0.2581(19) 0.1335(15) 0.012(7) Uiso 1 1 d . . . . .
H1NB H 0.500(3) 0.887(2) 0.4684(18) 0.035(10) Uiso 1 1 d . . . . .

loop_
_atom_site_aniso_label
_atom_site_aniso_U_11
_atom_site_aniso_U_22
_atom_site_aniso_U_33
_atom_site_aniso_U_23
_atom_site_aniso_U_13
_atom_site_aniso_U_12
C1A 0.0256(16) 0.0225(15) 0.0206(15) 0.0080(12) 0.0102(13) 0.0046(12)
Ni2 0.01608(18) 0.01821(18) 0.01685(19) 0.00340(14) 0.00367(15) 0.00280(14)
Br1A 0.02145(15) 0.02125(15) 0.02030(15) 0.00014(11) 0.00304(12) 0.00251(12)
P1A 0.0175(4) 0.0245(4) 0.0182(4) -0.0001(3) 0.0029(3) 0.0025(3)
O1A 0.0229(12) 0.0427(14) 0.0193(11) -0.0049(10) 0.0023(9) 0.0058(10)
N1A 0.0180(13) 0.0181(13) 0.0240(14) 0.0053(11) 0.0024(11) 0.0001(10)
C2A 0.0272(17) 0.0289(17) 0.0194(15) 0.0022(13) 0.0066(13) 0.0037(13)
C3A 0.037(2) 0.0363(19) 0.0193(16) -0.0005(14) 0.0044(14) 0.0042(15)
C4A 0.050(2) 0.0359(19) 0.0228(17) 0.0004(14) 0.0149(16) 0.0166(17)
C5A 0.0369(19) 0.0282(17) 0.0288(18) 0.0094(14) 0.0200(15) 0.0147(15)
C6A 0.0290(17) 0.0216(15) 0.0218(16) 0.0100(12) 0.0109(13) 0.0070(13)
C7A 0.0246(17) 0.0304(17) 0.0319(18) 0.0078(14) 0.0143(14) 0.0061(14)
C8A 0.0181(15) 0.0217(15) 0.0228(15) 0.0104(12) 0.0078(12) 0.0106(12)
C9A 0.0263(17) 0.0301(18) 0.037(2) 0.0127(15) -0.0006(15) -0.0008(14)
C10A 0.0348(19) 0.037(2) 0.0325(19) 0.0119(16) -0.0029(16) 0.0063(16)
C11A 0.040(2) 0.0306(18) 0.035(2) 0.0184(15) 0.0113(16) 0.0145(16)
C12A 0.0361(19) 0.0195(16) 0.041(2) 0.0115(14) 0.0163(16) 0.0058(14)
C13A 0.0255(16) 0.0217(16) 0.0293(17) 0.0029(13) 0.0073(14) 0.0071(13)
C14A 0.0257(17) 0.0341(18) 0.0308(18) -0.0049(14) 0.0101(15) -0.0075(14)
C15A 0.091(4) 0.0244(19) 0.064(3) 0.0034(19) 0.050(3) 0.000(2)
C16A 0.0318(19) 0.041(2) 0.0312(19) 0.0036(15) 0.0149(15) 0.0038(16)
C17A 0.0308(18) 0.0351(19) 0.0290(18) 0.0045(15) -0.0017(15) 0.0150(15)
C18A 0.044(2) 0.046(2) 0.077(3) 0.035(2) -0.012(2) 0.0030(19)
C19A 0.0282(19) 0.069(3) 0.030(2) 0.0083(18) 0.0063(16) 0.0208(18)
C1B 0.0244(16) 0.0181(14) 0.0239(16) 0.0044(12) 0.0134(13) 0.0021(12)
C2B 0.0232(16) 0.0192(15) 0.0244(16) -0.0002(12) 0.0133(13) -0.0008(12)
Ni3 0.0221(2) 0.02047(19) 0.01762(19) 0.00454(15) 0.00815(16) 0.00816(15)
Br1B 0.02858(17) 0.04115(19) 0.01837(15) -0.00026(13) 0.00629(13) 0.01308(14)
P1B 0.0229(4) 0.0249(4) 0.0164(4) 0.0026(3) 0.0072(3) 0.0085(3)
O1B 0.0203(11) 0.0337(12) 0.0185(11) 0.0010(9) 0.0068(9) 0.0061(9)
N1B 0.0214(13) 0.0199(13) 0.0265(14) 0.0068(11) 0.0074(11) 0.0059(11)
C3B 0.0267(17) 0.0299(17) 0.0248(17) -0.0036(13) 0.0093(14) -0.0060(14)
C4B 0.0333(19) 0.0346(19) 0.0269(18) -0.0089(14) 0.0171(15) -0.0054(15)
C5B 0.0319(18) 0.0235(16) 0.038(2) -0.0008(14) 0.0216(16) 0.0030(14)
C6B 0.0258(16) 0.0167(14) 0.0315(17) 0.0050(12) 0.0138(14) 0.0022(12)
C7B 0.0278(17) 0.0270(17) 0.0360(19) 0.0095(14) 0.0178(15) 0.0122(14)
C8B 0.0209(15) 0.0232(15) 0.0222(15) 0.0053(12) 0.0074(13) 0.0089(12)
C9B 0.0257(17) 0.0274(17) 0.0273(17) 0.0063(13) 0.0017(14) 0.0055(13)
C10B 0.0303(18) 0.0255(17) 0.045(2) 0.0083(15) 0.0066(16) 0.0024(14)
C11B 0.053(2) 0.0305(19) 0.044(2) 0.0197(17) 0.0198(19) 0.0128(17)
C12B 0.065(3) 0.046(2) 0.029(2) 0.0152(18) -0.0029(19) 0.011(2)
C13B 0.040(2) 0.0310(19) 0.033(2) 0.0052(15) -0.0062(16) -0.0016(16)
C14B 0.0278(18) 0.045(2) 0.0241(17) 0.0019(15) 0.0144(14) 0.0085(15)
C15B 0.055(3) 0.041(2) 0.068(3) 0.000(2) 0.031(2) -0.012(2)
C16B 0.022(2) 0.145(5) 0.042(3) 0.022(3) 0.0126(18) 0.002(2)
C17B 0.043(2) 0.0264(17) 0.0233(17) 0.0062(13) 0.0032(15) 0.0152(15)
C18B 0.095(4) 0.032(2) 0.035(2) 0.0057(16) 0.016(2) 0.031(2)
C19B 0.056(2) 0.0286(19) 0.034(2) 0.0080(15) 0.0013(18) 0.0025(17)
Ni1 0.01657(19) 0.01631(18) 0.01630(18) 0.00253(14) 0.00373(15) 0.00158(14)
Br1 0.02373(16) 0.02138(15) 0.01927(15) -0.00004(11) 0.00503(12) 0.00178(12)
P1 0.0175(4) 0.0205(4) 0.0170(4) 0.0010(3) 0.0040(3) 0.0022(3)
O1 0.0179(10) 0.0286(11) 0.0197(11) -0.0027(9) 0.0027(9) 0.0030(9)
N1 0.0196(13) 0.0150(12) 0.0211(13) 0.0053(10) 0.0017(10) -0.0004(10)
C1 0.0196(14) 0.0155(14) 0.0187(14) 0.0028(11) 0.0082(12) -0.0009(11)
C2 0.0218(15) 0.0193(15) 0.0232(16) 0.0043(12) 0.0087(13) 0.0027(12)
C3 0.0189(15) 0.0241(15) 0.0172(15) -0.0007(12) 0.0019(12) -0.0025(12)
C4 0.0317(18) 0.0269(17) 0.0251(17) 0.0007(13) 0.0117(14) 0.0049(14)
C5 0.0259(17) 0.0247(16) 0.0306(18) 0.0035(13) 0.0119(14) 0.0072(13)
C6 0.0227(15) 0.0155(14) 0.0257(16) 0.0085(12) 0.0098(13) 0.0023(12)
C7 0.0203(15) 0.0268(16) 0.0237(16) 0.0098(13) 0.0089(13) 0.0066(13)
C8 0.0207(15) 0.0189(14) 0.0187(15) 0.0053(11) 0.0046(12) 0.0055(12)
C9 0.042(2) 0.0317(19) 0.034(2) 0.0102(15) -0.0072(17) -0.0053(16)
C10 0.060(3) 0.053(3) 0.027(2) 0.0074(18) -0.0101(19) 0.008(2)
C11 0.051(2) 0.045(2) 0.0276(19) 0.0185(16) 0.0126(17) 0.0195(19)
C12 0.0332(18) 0.0274(17) 0.037(2) 0.0141(15) 0.0163(16) 0.0096(14)
C13 0.0224(15) 0.0192(15) 0.0251(16) 0.0029(12) 0.0062(13) 0.0042(12)
C14 0.0287(17) 0.0243(16) 0.0223(16) -0.0004(13) -0.0001(13) 0.0093(13)
C15 0.041(2) 0.033(2) 0.059(3) 0.0210(19) -0.0121(19) 0.0000(17)
C16 0.0285(18) 0.043(2) 0.0296(19) 0.0072(16) 0.0033(15) 0.0149(16)
C17 0.0183(15) 0.0313(17) 0.0268(17) 0.0030(13) 0.0075(13) -0.0048(13)
C18 0.0301(19) 0.048(2) 0.0296(19) 0.0076(16) 0.0155(15) 0.0058(16)
C19 0.037(2) 0.0297(19) 0.045(2) 0.0076(16) 0.0138(17) -0.0051(15)

loop_
_atom_type_symbol
_atom_type_description
_atom_type_scat_dispersion_real
_atom_type_scat_dispersion_imag
_atom_type_scat_source
C C 0.0033 0.0016 'International Tables Vol C Tables 4.2.6.8 and 6.1.1.4'
H H 0.0000 0.0000 'International Tables Vol C Tables 4.2.6.8 and 6.1.1.4'
N N 0.0061 0.0033 'International Tables Vol C Tables 4.2.6.8 and 6.1.1.4'
O O 0.0106 0.0060 'International Tables Vol C Tables 4.2.6.8 and 6.1.1.4'
P P 0.1023 0.0942 'International Tables Vol C Tables 4.2.6.8 and 6.1.1.4'
Ni Ni 0.3393 1.1124 'International Tables Vol C Tables 4.2.6.8 and 6.1.1.4'
Br Br -0.2901 2.4595 'International Tables Vol C Tables 4.2.6.8 and 6.1.1.4'

loop_
_geom_angle_atom_site_label_1
_geom_angle_atom_site_label_2
_geom_angle_atom_site_label_3
_geom_angle
_geom_angle_site_symmetry_1
_geom_angle_site_symmetry_3
_geom_angle_publ_flag
C2A C1A C6A 118.1(3) . . ?
C2A C1A Ni2 124.1(2) . . ?
C6A C1A Ni2 117.8(2) . . ?
C1A Ni2 N1A 84.58(12) . . ?
C1A Ni2 P1A 81.98(10) . . ?
N1A Ni2 P1A 165.66(8) . . ?
C1A Ni2 Br1A 174.73(9) . . ?
N1A Ni2 Br1A 96.45(8) . . ?
P1A Ni2 Br1A 97.39(3) . . ?
O1A P1A C17A 102.63(14) . . ?
O1A P1A C14A 100.12(13) . . ?
C17A P1A C14A 107.88(16) . . ?
O1A P1A Ni2 107.54(8) . . ?
C17A P1A Ni2 117.22(12) . . ?
C14A P1A Ni2 118.77(12) . . ?
C2A O1A P1A 110.61(18) . . ?
C8A N1A C7A 114.6(2) . . ?
C8A N1A Ni2 107.23(18) . . ?
C7A N1A Ni2 111.98(19) . . ?
C8A N1A H1NA 108(2) . . ?
C7A N1A H1NA 108(2) . . ?
Ni2 N1A H1NA 106(2) . . ?
C3A C2A C1A 122.9(3) . . ?
C3A C2A O1A 121.3(3) . . ?
C1A C2A O1A 115.8(3) . . ?
C2A C3A C4A 117.6(3) . . ?
C2A C3A H3AA 121.2 . . ?
C4A C3A H3AA 121.2 . . ?
C5A C4A C3A 121.6(3) . . ?
C5A C4A H4AA 119.2 . . ?
C3A C4A H4AA 119.2 . . ?
C4A C5A C6A 119.7(3) . . ?
C4A C5A H5AA 120.1 . . ?
C6A C5A H5AA 120.1 . . ?
C5A C6A C1A 120.1(3) . . ?
C5A C6A C7A 125.0(3) . . ?
C1A C6A C7A 114.8(3) . . ?
N1A C7A C6A 109.1(2) . . ?
N1A C7A H7AA 109.9 . . ?
C6A C7A H7AA 109.9 . . ?
N1A C7A H7AB 109.9 . . ?
C6A C7A H7AB 109.9 . . ?
H7AA C7A H7AB 108.3 . . ?
C9A C8A C13A 120.6(3) . . ?
C9A C8A N1A 119.6(3) . . ?
C13A C8A N1A 119.9(3) . . ?
C8A C9A C10A 119.8(3) . . ?
C8A C9A H9AA 120.1 . . ?
C10A C9A H9AA 120.1 . . ?
C11A C10A C9A 120.2(3) . . ?
C11A C10A H10A 119.9 . . ?
C9A C10A H10A 119.9 . . ?
C10A C11A C12A 120.0(3) . . ?
C10A C11A H11A 120.0 . . ?
C12A C11A H11A 120.0 . . ?
C11A C12A C13A 120.5(3) . . ?
C11A C12A H12A 119.8 . . ?
C13A C12A H12A 119.8 . . ?
C8A C13A C12A 119.1(3) . . ?
C8A C13A H13A 120.5 . . ?
C12A C13A H13A 120.5 . . ?
C15A C14A C16A 111.8(3) . . ?
C15A C14A P1A 109.0(2) . . ?
C16A C14A P1A 113.2(2) . . ?
C15A C14A H14A 107.5 . . ?
C16A C14A H14A 107.5 . . ?
P1A C14A H14A 107.5 . . ?
C14A C15A H15A 109.5 . . ?
C14A C15A H15B 109.5 . . ?
H15A C15A H15B 109.5 . . ?
C14A C15A H15C 109.5 . . ?
H15A C15A H15C 109.5 . . ?
H15B C15A H15C 109.5 . . ?
C14A C16A H16A 109.5 . . ?
C14A C16A H16B 109.5 . . ?
H16A C16A H16B 109.5 . . ?
C14A C16A H16C 109.5 . . ?
H16A C16A H16C 109.5 . . ?
H16B C16A H16C 109.5 . . ?
C18A C17A C19A 111.1(3) . . ?
C18A C17A P1A 108.6(2) . . ?
C19A C17A P1A 112.9(3) . . ?
C18A C17A H17A 108.0 . . ?
C19A C17A H17A 108.0 . . ?
P1A C17A H17A 108.0 . . ?
C17A C18A H18A 109.5 . . ?
C17A C18A H18B 109.5 . . ?
H18A C18A H18B 109.5 . . ?
C17A C18A H18C 109.5 . . ?
H18A C18A H18C 109.5 . . ?
H18B C18A H18C 109.5 . . ?
C17A C19A H19A 109.5 . . ?
C17A C19A H19B 109.5 . . ?
H19A C19A H19B 109.5 . . ?
C17A C19A H19C 109.5 . . ?
H19A C19A H19C 109.5 . . ?
H19B C19A H19C 109.5 . . ?
C2B C1B C6B 118.4(3) . . ?
C2B C1B Ni3 124.3(2) . . ?
C6B C1B Ni3 117.2(2) . . ?
C1B C2B C3B 123.0(3) . . ?
C1B C2B O1B 116.1(2) . . ?
C3B C2B O1B 120.9(3) . . ?
C1B Ni3 N1B 84.71(12) . . ?
C1B Ni3 P1B 81.74(10) . . ?
N1B Ni3 P1B 165.33(8) . . ?
C1B Ni3 Br1B 175.43(9) . . ?
N1B Ni3 Br1B 94.53(8) . . ?
P1B Ni3 Br1B 99.41(3) . . ?
O1B P1B C14B 103.00(13) . . ?
O1B P1B C17B 100.32(13) . . ?
C14B P1B C17B 106.27(16) . . ?
O1B P1B Ni3 107.44(8) . . ?
C14B P1B Ni3 115.86(11) . . ?
C17B P1B Ni3 121.33(12) . . ?
C2B O1B P1B 110.41(18) . . ?
C8B N1B C7B 112.4(2) . . ?
C8B N1B Ni3 112.14(18) . . ?
C7B N1B Ni3 110.87(19) . . ?
C8B N1B H1NB 102(2) . . ?
C7B N1B H1NB 109(2) . . ?
Ni3 N1B H1NB 110(2) . . ?
C2B C3B C4B 117.2(3) . . ?
C2B C3B H3BA 121.4 . . ?
C4B C3B H3BA 121.4 . . ?
C5B C4B C3B 121.6(3) . . ?
C5B C4B H4BA 119.2 . . ?
C3B C4B H4BA 119.2 . . ?
C4B C5B C6B 119.6(3) . . ?
C4B C5B H5BA 120.2 . . ?
C6B C5B H5BA 120.2 . . ?
C5B C6B C1B 120.2(3) . . ?
C5B C6B C7B 124.8(3) . . ?
C1B C6B C7B 114.8(3) . . ?
N1B C7B C6B 108.7(2) . . ?
N1B C7B H7BA 109.9 . . ?
C6B C7B H7BA 109.9 . . ?
N1B C7B H7BB 109.9 . . ?
C6B C7B H7BB 109.9 . . ?
H7BA C7B H7BB 108.3 . . ?
C9B C8B C13B 119.8(3) . . ?
C9B C8B N1B 120.6(3) . . ?
C13B C8B N1B 119.6(3) . . ?
C8B C9B C10B 120.1(3) . . ?
C8B C9B H9BA 120.0 . . ?
C10B C9B H9BA 120.0 . . ?
C11B C10B C9B 120.7(3) . . ?
C11B C10B H10B 119.7 . . ?
C9B C10B H10B 119.7 . . ?
C12B C11B C10B 119.3(3) . . ?
C12B C11B H11B 120.3 . . ?
C10B C11B H11B 120.3 . . ?
C11B C12B C13B 120.4(3) . . ?
C11B C12B H12B 119.8 . . ?
C13B C12B H12B 119.8 . . ?
C8B C13B C12B 119.8(3) . . ?
C8B C13B H13B 120.1 . . ?
C12B C13B H13B 120.1 . . ?
C16B C14B C15B 111.8(3) . . ?
C16B C14B P1B 111.0(2) . . ?
C15B C14B P1B 110.6(2) . . ?
C16B C14B H14B 107.7 . . ?
C15B C14B H14B 107.7 . . ?
P1B C14B H14B 107.7 . . ?
C14B C15B H15D 109.5 . . ?
C14B C15B H15E 109.5 . . ?
H15D C15B H15E 109.5 . . ?
C14B C15B H15F 109.5 . . ?
H15D C15B H15F 109.5 . . ?
H15E C15B H15F 109.5 . . ?
C14B C16B H16D 109.5 . . ?
C14B C16B H16E 109.5 . . ?
H16D C16B H16E 109.5 . . ?
C14B C16B H16F 109.5 . . ?
H16D C16B H16F 109.5 . . ?
H16E C16B H16F 109.5 . . ?
C19B C17B C18B 112.1(3) . . ?
C19B C17B P1B 109.4(2) . . ?
C18B C17B P1B 111.7(2) . . ?
C19B C17B H17B 107.8 . . ?
C18B C17B H17B 107.8 . . ?
P1B C17B H17B 107.8 . . ?
C17B C18B H18D 109.5 . . ?
C17B C18B H18E 109.5 . . ?
H18D C18B H18E 109.5 . . ?
C17B C18B H18F 109.5 . . ?
H18D C18B H18F 109.5 . . ?
H18E C18B H18F 109.5 . . ?
C17B C19B H19D 109.5 . . ?
C17B C19B H19E 109.5 . . ?
H19D C19B H19E 109.5 . . ?
C17B C19B H19F 109.5 . . ?
H19D C19B H19F 109.5 . . ?
H19E C19B H19F 109.5 . . ?
C1 Ni1 N1 84.64(11) . . ?
C1 Ni1 P1 81.84(9) . . ?
N1 Ni1 P1 165.59(8) . . ?
C1 Ni1 Br1 176.66(8) . . ?
N1 Ni1 Br1 96.53(7) . . ?
P1 Ni1 Br1 97.24(3) . . ?
O1 P1 C14 102.00(12) . . ?
O1 P1 C17 100.31(13) . . ?
C14 P1 C17 108.20(15) . . ?
O1 P1 Ni1 107.64(8) . . ?
C14 P1 Ni1 119.54(11) . . ?
C17 P1 Ni1 116.34(11) . . ?
C2 O1 P1 110.40(17) . . ?
C8 N1 C7 112.8(2) . . ?
C8 N1 Ni1 108.18(17) . . ?
C7 N1 Ni1 112.48(18) . . ?
C8 N1 H1N 105.3(19) . . ?
C7 N1 H1N 113.7(19) . . ?
Ni1 N1 H1N 103.7(19) . . ?
C2 C1 C6 118.2(3) . . ?
C2 C1 Ni1 123.9(2) . . ?
C6 C1 Ni1 117.8(2) . . ?
C3 C2 C1 123.1(3) . . ?
C3 C2 O1 121.0(3) . . ?
C1 C2 O1 115.9(3) . . ?
C2 C3 C4 118.0(3) . . ?
C2 C3 H3A 121.0 . . ?
C4 C3 H3A 121.0 . . ?
C5 C4 C3 120.8(3) . . ?
C5 C4 H4A 119.6 . . ?
C3 C4 H4A 119.6 . . ?
C4 C5 C6 120.2(3) . . ?
C4 C5 H5A 119.9 . . ?
C6 C5 H5A 119.9 . . ?
C5 C6 C1 119.7(3) . . ?
C5 C6 C7 124.6(3) . . ?
C1 C6 C7 115.6(3) . . ?
C6 C7 N1 109.0(2) . . ?
C6 C7 H7A 109.9 . . ?
N1 C7 H7A 109.9 . . ?
C6 C7 H7B 109.9 . . ?
N1 C7 H7B 109.9 . . ?
H7A C7 H7B 108.3 . . ?
C13 C8 C9 120.6(3) . . ?
C13 C8 N1 119.0(3) . . ?
C9 C8 N1 120.4(3) . . ?
C8 C9 C10 118.6(3) . . ?
C8 C9 H9A 120.7 . . ?
C10 C9 H9A 120.7 . . ?
C11 C10 C9 121.1(4) . . ?
C11 C10 H10C 119.4 . . ?
C9 C10 H10C 119.4 . . ?
C12 C11 C10 119.4(3) . . ?
C12 C11 H11C 120.3 . . ?
C10 C11 H11C 120.3 . . ?
C11 C12 C13 120.3(3) . . ?
C11 C12 H12C 119.8 . . ?
C13 C12 H12C 119.8 . . ?
C8 C13 C12 119.9(3) . . ?
C8 C13 H13C 120.0 . . ?
C12 C13 H13C 120.0 . . ?
C16 C14 C15 110.2(3) . . ?
C16 C14 P1 113.4(2) . . ?
C15 C14 P1 108.8(2) . . ?
C16 C14 H14C 108.1 . . ?
C15 C14 H14C 108.1 . . ?
P1 C14 H14C 108.1 . . ?
C14 C15 H15G 109.5 . . ?
C14 C15 H15H 109.5 . . ?
H15G C15 H15H 109.5 . . ?
C14 C15 H15I 109.5 . . ?
H15G C15 H15I 109.5 . . ?
H15H C15 H15I 109.5 . . ?
C14 C16 H16G 109.5 . . ?
C14 C16 H16H 109.5 . . ?
H16G C16 H16H 109.5 . . ?
C14 C16 H16I 109.5 . . ?
H16G C16 H16I 109.5 . . ?
H16H C16 H16I 109.5 . . ?
C18 C17 C19 111.4(3) . . ?
C18 C17 P1 113.2(2) . . ?
C19 C17 P1 108.8(2) . . ?
C18 C17 H17C 107.8 . . ?
C19 C17 H17C 107.8 . . ?
P1 C17 H17C 107.8 . . ?
C17 C18 H18G 109.5 . . ?
C17 C18 H18H 109.5 . . ?
H18G C18 H18H 109.5 . . ?
C17 C18 H18I 109.5 . . ?
H18G C18 H18I 109.5 . . ?
H18H C18 H18I 109.5 . . ?
C17 C19 H19G 109.5 . . ?
C17 C19 H19H 109.5 . . ?
H19G C19 H19H 109.5 . . ?
C17 C19 H19I 109.5 . . ?
H19G C19 H19I 109.5 . . ?
H19H C19 H19I 109.5 . . ?

loop_
_geom_bond_atom_site_label_1
_geom_bond_atom_site_label_2
_geom_bond_distance
_geom_bond_site_symmetry_2
_geom_bond_publ_flag
C1A C2A 1.386(4) . ?
C1A C6A 1.399(4) . ?
C1A Ni2 1.858(3) . ?
Ni2 N1A 1.995(2) . ?
Ni2 P1A 2.1081(8) . ?
Ni2 Br1A 2.3584(5) . ?
P1A O1A 1.659(2) . ?
P1A C17A 1.827(3) . ?
P1A C14A 1.831(3) . ?
O1A C2A 1.404(4) . ?
N1A C8A 1.453(3) . ?
N1A C7A 1.498(4) . ?
N1A H1NA 0.84(3) . ?
C2A C3A 1.380(4) . ?
C3A C4A 1.389(5) . ?
C3A H3AA 0.9500 . ?
C4A C5A 1.377(5) . ?
C4A H4AA 0.9500 . ?
C5A C6A 1.394(4) . ?
C5A H5AA 0.9500 . ?
C6A C7A 1.503(4) . ?
C7A H7AA 0.9900 . ?
C7A H7AB 0.9900 . ?
C8A C9A 1.379(4) . ?
C8A C13A 1.389(4) . ?
C9A C10A 1.388(4) . ?
C9A H9AA 0.9500 . ?
C10A C11A 1.382(5) . ?
C10A H10A 0.9500 . ?
C11A C12A 1.378(5) . ?
C11A H11A 0.9500 . ?
C12A C13A 1.394(4) . ?
C12A H12A 0.9500 . ?
C13A H13A 0.9500 . ?
C14A C15A 1.524(5) . ?
C14A C16A 1.529(4) . ?
C14A H14A 1.0000 . ?
C15A H15A 0.9800 . ?
C15A H15B 0.9800 . ?
C15A H15C 0.9800 . ?
C16A H16A 0.9800 . ?
C16A H16B 0.9800 . ?
C16A H16C 0.9800 . ?
C17A C18A 1.518(5) . ?
C17A C19A 1.531(5) . ?
C17A H17A 1.0000 . ?
C18A H18A 0.9800 . ?
C18A H18B 0.9800 . ?
C18A H18C 0.9800 . ?
C19A H19A 0.9800 . ?
C19A H19B 0.9800 . ?
C19A H19C 0.9800 . ?
C1B C2B 1.385(4) . ?
C1B C6B 1.400(4) . ?
C1B Ni3 1.854(3) . ?
C2B C3B 1.384(4) . ?
C2B O1B 1.395(3) . ?
Ni3 N1B 2.006(2) . ?
Ni3 P1B 2.1138(8) . ?
Ni3 Br1B 2.3453(5) . ?
P1B O1B 1.663(2) . ?
P1B C14B 1.819(3) . ?
P1B C17B 1.833(3) . ?
N1B C8B 1.460(4) . ?
N1B C7B 1.492(4) . ?
N1B H1NB 0.93(3) . ?
C3B C4B 1.396(4) . ?
C3B H3BA 0.9500 . ?
C4B C5B 1.388(5) . ?
C4B H4BA 0.9500 . ?
C5B C6B 1.389(4) . ?
C5B H5BA 0.9500 . ?
C6B C7B 1.511(4) . ?
C7B H7BA 0.9900 . ?
C7B H7BB 0.9900 . ?
C8B C9B 1.373(4) . ?
C8B C13B 1.382(4) . ?
C9B C10B 1.383(4) . ?
C9B H9BA 0.9500 . ?
C10B C11B 1.377(5) . ?
C10B H10B 0.9500 . ?
C11B C12B 1.373(5) . ?
C11B H11B 0.9500 . ?
C12B C13B 1.393(5) . ?
C12B H12B 0.9500 . ?
C13B H13B 0.9500 . ?
C14B C16B 1.524(5) . ?
C14B C15B 1.529(5) . ?
C14B H14B 1.0000 . ?
C15B H15D 0.9800 . ?
C15B H15E 0.9800 . ?
C15B H15F 0.9800 . ?
C16B H16D 0.9800 . ?
C16B H16E 0.9800 . ?
C16B H16F 0.9800 . ?
C17B C19B 1.516(5) . ?
C17B C18B 1.535(4) . ?
C17B H17B 1.0000 . ?
C18B H18D 0.9800 . ?
C18B H18E 0.9800 . ?
C18B H18F 0.9800 . ?
C19B H19D 0.9800 . ?
C19B H19E 0.9800 . ?
C19B H19F 0.9800 . ?
Ni1 C1 1.858(3) . ?
Ni1 N1 2.003(2) . ?
Ni1 P1 2.1118(8) . ?
Ni1 Br1 2.3583(5) . ?
P1 O1 1.660(2) . ?
P1 C14 1.823(3) . ?
P1 C17 1.830(3) . ?
O1 C2 1.402(3) . ?
N1 C8 1.460(3) . ?
N1 C7 1.507(4) . ?
N1 H1N 0.87(3) . ?
C1 C2 1.393(4) . ?
C1 C6 1.402(4) . ?
C2 C3 1.372(4) . ?
C3 C4 1.396(4) . ?
C3 H3A 0.9500 . ?
C4 C5 1.390(4) . ?
C4 H4A 0.9500 . ?
C5 C6 1.394(4) . ?
C5 H5A 0.9500 . ?
C6 C7 1.497(4) . ?
C7 H7A 0.9900 . ?
C7 H7B 0.9900 . ?
C8 C13 1.379(4) . ?
C8 C9 1.378(4) . ?
C9 C10 1.397(5) . ?
C9 H9A 0.9500 . ?
C10 C11 1.373(5) . ?
C10 H10C 0.9500 . ?
C11 C12 1.374(5) . ?
C11 H11C 0.9500 . ?
C12 C13 1.384(4) . ?
C12 H12C 0.9500 . ?
C13 H13C 0.9500 . ?
C14 C16 1.531(4) . ?
C14 C15 1.534(5) . ?
C14 H14C 1.0000 . ?
C15 H15G 0.9800 . ?
C15 H15H 0.9800 . ?
C15 H15I 0.9800 . ?
C16 H16G 0.9800 . ?
C16 H16H 0.9800 . ?
C16 H16I 0.9800 . ?
C17 C18 1.532(4) . ?
C17 C19 1.531(4) . ?
C17 H17C 1.0000 . ?
C18 H18G 0.9800 . ?
C18 H18H 0.9800 . ?
C18 H18I 0.9800 . ?
C19 H19G 0.9800 . ?
C19 H19H 0.9800 . ?
C19 H19I 0.9800 . ?

loop_
_geom_hbond_atom_site_label_D
_geom_hbond_atom_site_label_H
_geom_hbond_atom_site_label_A
_geom_hbond_distance_DH
_geom_hbond_distance_HA
_geom_hbond_distance_DA
_geom_hbond_angle_DHA
_geom_hbond_site_symmetry_A
N1A H1NA Br1 0.84(3) 2.69(3) 3.479(3) 156(3) .
N1 H1N Br1A 0.87(3) 2.71(3) 3.514(3) 156(2) .
N1B H1NB Br1B 0.93(3) 2.79(3) 3.568(3) 142(3) 2_676

loop_
_geom_torsion_atom_site_label_1
_geom_torsion_atom_site_label_2
_geom_torsion_atom_site_label_3
_geom_torsion_atom_site_label_4
_geom_torsion
_geom_torsion_site_symmetry_1
_geom_torsion_site_symmetry_2
_geom_torsion_site_symmetry_3
_geom_torsion_site_symmetry_4
_geom_torsion_publ_flag
C2A C1A Ni2 N1A -177.3(3) . . . . ?
C6A C1A Ni2 N1A 5.7(2) . . . . ?
C2A C1A Ni2 P1A -2.3(2) . . . . ?
C6A C1A Ni2 P1A -179.3(2) . . . . ?
C17A P1A O1A C2A -125.0(2) . . . . ?
C14A P1A O1A C2A 123.9(2) . . . . ?
Ni2 P1A O1A C2A -0.8(2) . . . . ?
C6A C1A C2A C3A -1.0(5) . . . . ?
Ni2 C1A C2A C3A -178.1(2) . . . . ?
C6A C1A C2A O1A 179.5(3) . . . . ?
Ni2 C1A C2A O1A 2.4(4) . . . . ?
P1A O1A C2A C3A 179.7(2) . . . . ?
P1A O1A C2A C1A -0.8(3) . . . . ?
C1A C2A C3A C4A 0.8(5) . . . . ?
O1A C2A C3A C4A -179.8(3) . . . . ?
C2A C3A C4A C5A 0.4(5) . . . . ?
C3A C4A C5A C6A -1.2(5) . . . . ?
C4A C5A C6A C1A 0.9(4) . . . . ?
C4A C5A C6A C7A 176.5(3) . . . . ?
C2A C1A C6A C5A 0.2(4) . . . . ?
Ni2 C1A C6A C5A 177.4(2) . . . . ?
C2A C1A C6A C7A -175.9(3) . . . . ?
Ni2 C1A C6A C7A 1.3(3) . . . . ?
C8A N1A C7A C6A -108.3(3) . . . . ?
Ni2 N1A C7A C6A 14.2(3) . . . . ?
C5A C6A C7A N1A 173.9(3) . . . . ?
C1A C6A C7A N1A -10.3(3) . . . . ?
C7A N1A C8A C9A -115.0(3) . . . . ?
Ni2 N1A C8A C9A 120.0(3) . . . . ?
C7A N1A C8A C13A 66.3(3) . . . . ?
Ni2 N1A C8A C13A -58.7(3) . . . . ?
C13A C8A C9A C10A 0.5(5) . . . . ?
N1A C8A C9A C10A -178.2(3) . . . . ?
C8A C9A C10A C11A 0.2(5) . . . . ?
C9A C10A C11A C12A -0.8(5) . . . . ?
C10A C11A C12A C13A 0.8(5) . . . . ?
C9A C8A C13A C12A -0.4(4) . . . . ?
N1A C8A C13A C12A 178.3(3) . . . . ?
C11A C12A C13A C8A -0.2(5) . . . . ?
O1A P1A C14A C15A -73.5(3) . . . . ?
C17A P1A C14A C15A 179.6(3) . . . . ?
Ni2 P1A C14A C15A 43.1(3) . . . . ?
O1A P1A C14A C16A 161.4(2) . . . . ?
C17A P1A C14A C16A 54.5(3) . . . . ?
Ni2 P1A C14A C16A -82.0(3) . . . . ?
O1A P1A C17A C18A 74.3(3) . . . . ?
C14A P1A C17A C18A 179.5(3) . . . . ?
Ni2 P1A C17A C18A -43.3(3) . . . . ?
O1A P1A C17A C19A -49.4(3) . . . . ?
C14A P1A C17A C19A 55.7(3) . . . . ?
Ni2 P1A C17A C19A -167.0(2) . . . . ?
C6B C1B C2B C3B -0.2(4) . . . . ?
Ni3 C1B C2B C3B 176.5(2) . . . . ?
C6B C1B C2B O1B -178.4(2) . . . . ?
Ni3 C1B C2B O1B -1.7(4) . . . . ?
C2B C1B Ni3 N1B 174.9(3) . . . . ?
C6B C1B Ni3 N1B -8.4(2) . . . . ?
C2B C1B Ni3 P1B 0.6(2) . . . . ?
C6B C1B Ni3 P1B 177.3(2) . . . . ?
C1B C2B O1B P1B 1.9(3) . . . . ?
C3B C2B O1B P1B -176.3(2) . . . . ?
C14B P1B O1B C2B -124.2(2) . . . . ?
C17B P1B O1B C2B 126.2(2) . . . . ?
Ni3 P1B O1B C2B -1.42(19) . . . . ?
C1B C2B C3B C4B 0.9(5) . . . . ?
O1B C2B C3B C4B 179.0(3) . . . . ?
C2B C3B C4B C5B -1.3(5) . . . . ?
C3B C4B C5B C6B 1.1(5) . . . . ?
C4B C5B C6B C1B -0.4(5) . . . . ?
C4B C5B C6B C7B -175.3(3) . . . . ?
C2B C1B C6B C5B -0.1(4) . . . . ?
Ni3 C1B C6B C5B -177.0(2) . . . . ?
C2B C1B C6B C7B 175.3(3) . . . . ?
Ni3 C1B C6B C7B -1.6(3) . . . . ?
C8B N1B C7B C6B 106.1(3) . . . . ?
Ni3 N1B C7B C6B -20.2(3) . . . . ?
C5B C6B C7B N1B -170.1(3) . . . . ?
C1B C6B C7B N1B 14.7(4) . . . . ?
C7B N1B C8B C9B -66.6(4) . . . . ?
Ni3 N1B C8B C9B 59.1(3) . . . . ?
C7B N1B C8B C13B 111.7(3) . . . . ?
Ni3 N1B C8B C13B -122.7(3) . . . . ?
C13B C8B C9B C10B -0.8(5) . . . . ?
N1B C8B C9B C10B 177.5(3) . . . . ?
C8B C9B C10B C11B 0.6(5) . . . . ?
C9B C10B C11B C12B 0.2(5) . . . . ?
C10B C11B C12B C13B -0.7(6) . . . . ?
C9B C8B C13B C12B 0.2(5) . . . . ?
N1B C8B C13B C12B -178.0(3) . . . . ?
C11B C12B C13B C8B 0.5(6) . . . . ?
O1B P1B C14B C16B -41.5(3) . . . . ?
C17B P1B C14B C16B 63.5(3) . . . . ?
Ni3 P1B C14B C16B -158.5(3) . . . . ?
O1B P1B C14B C15B 83.3(3) . . . . ?
C17B P1B C14B C15B -171.7(3) . . . . ?
Ni3 P1B C14B C15B -33.7(3) . . . . ?
O1B P1B C17B C19B -67.8(2) . . . . ?
C14B P1B C17B C19B -174.7(2) . . . . ?
Ni3 P1B C17B C19B 50.1(3) . . . . ?
O1B P1B C17B C18B 167.5(3) . . . . ?
C14B P1B C17B C18B 60.5(3) . . . . ?
Ni3 P1B C17B C18B -74.7(3) . . . . ?
C14 P1 O1 C2 131.4(2) . . . . ?
C17 P1 O1 C2 -117.3(2) . . . . ?
Ni1 P1 O1 C2 4.83(19) . . . . ?
N1 Ni1 C1 C2 179.1(2) . . . . ?
P1 Ni1 C1 C2 4.1(2) . . . . ?
N1 Ni1 C1 C6 -3.0(2) . . . . ?
P1 Ni1 C1 C6 -178.0(2) . . . . ?
C6 C1 C2 C3 -0.2(4) . . . . ?
Ni1 C1 C2 C3 177.7(2) . . . . ?
C6 C1 C2 O1 -179.9(2) . . . . ?
Ni1 C1 C2 O1 -2.0(4) . . . . ?
P1 O1 C2 C3 178.0(2) . . . . ?
P1 O1 C2 C1 -2.3(3) . . . . ?
C1 C2 C3 C4 1.0(4) . . . . ?
O1 C2 C3 C4 -179.3(3) . . . . ?
C2 C3 C4 C5 -0.9(4) . . . . ?
C3 C4 C5 C6 0.0(5) . . . . ?
C4 C5 C6 C1 0.8(4) . . . . ?
C4 C5 C6 C7 -177.3(3) . . . . ?
C2 C1 C6 C5 -0.7(4) . . . . ?
Ni1 C1 C6 C5 -178.7(2) . . . . ?
C2 C1 C6 C7 177.6(2) . . . . ?
Ni1 C1 C6 C7 -0.4(3) . . . . ?
C5 C6 C7 N1 -176.9(3) . . . . ?
C1 C6 C7 N1 4.9(3) . . . . ?
C8 N1 C7 C6 115.7(3) . . . . ?
Ni1 N1 C7 C6 -7.0(3) . . . . ?
C7 N1 C8 C13 -67.4(3) . . . . ?
Ni1 N1 C8 C13 57.6(3) . . . . ?
C7 N1 C8 C9 113.1(3) . . . . ?
Ni1 N1 C8 C9 -121.8(3) . . . . ?
C13 C8 C9 C10 -0.6(5) . . . . ?
N1 C8 C9 C10 178.9(3) . . . . ?
C8 C9 C10 C11 -0.2(6) . . . . ?
C9 C10 C11 C12 1.3(6) . . . . ?
C10 C11 C12 C13 -1.5(5) . . . . ?
C9 C8 C13 C12 0.4(5) . . . . ?
N1 C8 C13 C12 -179.1(3) . . . . ?
C11 C12 C13 C8 0.7(5) . . . . ?
O1 P1 C14 C16 52.8(2) . . . . ?
C17 P1 C14 C16 -52.4(3) . . . . ?
Ni1 P1 C14 C16 171.27(18) . . . . ?
O1 P1 C14 C15 -70.3(2) . . . . ?
C17 P1 C14 C15 -175.5(2) . . . . ?
Ni1 P1 C14 C15 48.2(3) . . . . ?
O1 P1 C17 C18 -161.5(2) . . . . ?
C14 P1 C17 C18 -55.1(3) . . . . ?
Ni1 P1 C17 C18 82.8(2) . . . . ?
O1 P1 C17 C19 74.1(2) . . . . ?
C14 P1 C17 C19 -179.5(2) . . . . ?
Ni1 P1 C17 C19 -41.6(3) . . . . ?
